data_7113064
loop_
_publ_author_name
'Mousavi, Maliheh'
'B\'ereau, Virgine'
'Desplanches, C\'edric'
'Duhayon, Carine'
'Sutter, Jean-Pascal'

_publ_section_title
;
 Substantial exchange coupling for {Mo-NCS-M} combination: illustration
 for 1-D [{Mo(NCS)6}{NiL}2(NCS)]n.
;
_journal_issue 40
_journal_name_full 'Chemical communications (Cambridge, England)'
_journal_page_first 7519
_journal_page_last 7521
_journal_paper_doi 10.1039/c0cc02498h
_journal_volume 46
_journal_year 2010
_chemical_absolute_configuration ad
_chemical_formula_moiety 'C37 H44 Mo N15 Ni2 S7, C2 H3 N'
_chemical_formula_sum 'C39 H47 Mo N16 Ni2 S7'
_chemical_formula_weight 1177.73
_space_group_IT_number 4
_symmetry_cell_setting monoclinic
_symmetry_space_group_name_Hall 'P 2yb'
_symmetry_space_group_name_H-M 'P 1 21 1'
_atom_sites_solution_hydrogens geom
_atom_sites_solution_primary direct
_cell_angle_alpha 90
_cell_angle_beta 108.947(4)
_cell_angle_gamma 90
_cell_formula_units_Z 2
_cell_length_a 10.3601(4)
_cell_length_b 23.0402(8)
_cell_length_c 10.9979(5)
_cell_measurement_reflns_used 11008
_cell_measurement_temperature 180
_cell_measurement_theta_max 32
_cell_measurement_theta_min 3
_cell_volume 2482.95(18)
_computing_cell_refinement 'CrysAlis RED, (Oxford Diffraction, 2002)'
_computing_data_collection 'Xcalibur, (Oxford Diffraction, 2002)'
_computing_data_reduction 'CrysAlis RED, (Oxford Diffraction, 2002)'
_computing_molecular_graphics 'CAMERON (Watkin et al., 1996)'
_computing_publication_material 'CRYSTALS (Betteridge et al., 2003)'
_computing_structure_refinement 'CRYSTALS (Betteridge et al., 2003)'
_computing_structure_solution 'Sir2004 (Burla et al., 2005)'
_diffrn_ambient_temperature 180
_diffrn_measured_fraction_theta_full 0.995
_diffrn_measured_fraction_theta_max 0.938
_diffrn_measurement_device 'Oxford Diffraction XCALIBUR'
_diffrn_measurement_device_type Area
_diffrn_measurement_method '\f & \w scans'
_diffrn_radiation_monochromator graphite
_diffrn_radiation_type 'Mo K\a'
_diffrn_radiation_wavelength 0.71073
_diffrn_reflns_av_R_equivalents 0.062
_diffrn_reflns_limit_h_max 15
_diffrn_reflns_limit_h_min -15
_diffrn_reflns_limit_k_max 23
_diffrn_reflns_limit_k_min -34
_diffrn_reflns_limit_l_max 16
_diffrn_reflns_limit_l_min -16
_diffrn_reflns_number 27227
_diffrn_reflns_theta_full 29.777
_diffrn_reflns_theta_max 32.366
_diffrn_reflns_theta_min 2.638
_diffrn_standards_number 0
_exptl_absorpt_coefficient_mu 1.342
_exptl_absorpt_correction_T_max 0.82
_exptl_absorpt_correction_T_min 0.77
_exptl_absorpt_correction_type multi-scan
_exptl_absorpt_process_details 'Blessing, acta cryst. (1995), a51, 33-38'
_exptl_crystal_colour brown
_exptl_crystal_density_diffrn 1.575
_exptl_crystal_density_method 'not measured'
_exptl_crystal_description block
_exptl_crystal_F_000 1206
_exptl_crystal_size_max 0.20
_exptl_crystal_size_mid 0.20
_exptl_crystal_size_min 0.15
_refine_diff_density_max 1.55
_refine_diff_density_min -0.96
_refine_ls_abs_structure_details 'Flack (1983), 2939 Friedel-pairs'
_refine_ls_abs_structure_Flack 0.13(2)
_refine_ls_extinction_method None
_refine_ls_goodness_of_fit_ref 1.0950
_refine_ls_hydrogen_treatment constr
_refine_ls_matrix_type full
_refine_ls_number_parameters 587
_refine_ls_number_reflns 7285
_refine_ls_number_restraints 1
_refine_ls_R_factor_all 0.0955
_refine_ls_R_factor_gt 0.0590
_refine_ls_shift/su_max 0.000591
_refine_ls_structure_factor_coef F
_refine_ls_weighting_details
;
Method, part 1, Chebychev polynomial, (Watkin, 1994, Prince, 1982)
[weight] = 1.0/[A~0~*T~0~(x)+A~1~*T~1~(x) ... +A~n-1~]*T~n-1~(x)]
where A~i~ are the Chebychev coefficients listed below and x= Fcalc/Fmax
Method = Robust Weighting (Prince, 1982)
W = [weight] * [1-(deltaF/6*sigmaF)^2^]^2^
A~i~ are:
2.74 -1.49 1.84
;
_refine_ls_weighting_scheme calc
_refine_ls_wR_factor_all 0.0667
_refine_ls_wR_factor_gt 0.0492
_refine_ls_wR_factor_ref 0.0460
_reflns_limit_h_max 14
_reflns_limit_h_min -15
_reflns_limit_k_max 23
_reflns_limit_k_min -34
_reflns_limit_l_max 16
_reflns_limit_l_min 0
_reflns_number_gt 8235
_reflns_number_total 11466
_reflns_threshold_expression I>2.0\s(I)
_oxford_refine_ls_r_factor_ref 0.0500
_oxford_reflns_number_all 11440
_oxford_reflns_threshold_expression_ref I>3.0\s(I)
_cod_data_source_file c0cc02498h.txt
_cod_data_source_block 1a
_cod_depositor_comments
;
The following automatic conversions were performed:

'_symmetry_cell_setting' value 'Monoclinic' changed to 'monoclinic'
according to
/usr/data/users/saulius/automatic-downloads/retrospective/RSC/lib/dictionaries/cif_core.dic
dictionary named 'cif_core.dic' version 2.4.2 from 2011-04-26.

Automatic conversion script
Id: cif_fix_values 2281 2013-09-26 08:29:07Z andrius 
;
_cod_original_sg_symbol_Hall 'P 2yb '
_cod_original_sg_symbol_H-M 'P 1 21 1 '
_cod_original_formula_sum 'C39 H47 Mo1 N16 Ni2 S7'
_cod_database_code 7113064

loop_
_symmetry_equiv_pos_as_xyz
x,y,z
-x,y+1/2,-z

loop_
_atom_site_label
_atom_site_type_symbol
_atom_site_fract_x
_atom_site_fract_y
_atom_site_fract_z
_atom_site_U_iso_or_equiv
_atom_site_occupancy
_atom_site_adp_type
_atom_site_refinement_flags_posn
Mo1 Mo 0.61091(5) 0.96879(5) 0.03098(5) 0.0194 1.0000 Uani .
Ni1 Ni 0.06333(7) 1.08878(6) -0.29688(7) 0.0227 1.0000 Uani .
Ni2 Ni 1.13973(7) 0.84503(6) 0.35414(8) 0.0256 1.0000 Uani .
C1 C 0.3201(5) 0.9882(3) -0.1863(6) 0.0220 1.0000 Uani .
C2 C 0.9001(6) 0.9467(3) 0.2516(6) 0.0202 1.0000 Uani .
C3 C 0.7330(6) 1.0984(3) 0.0567(6) 0.0236 1.0000 Uani .
C4 C 0.4750(6) 1.0085(3) 0.2446(6) 0.0268 1.0000 Uani .
C5 C 0.7455(6) 0.9265(3) -0.1801(6) 0.0260 1.0000 Uani .
C6 C 0.4916(6) 0.8395(3) 0.0121(7) 0.0256 1.0000 Uani .
C7 C 0.3324(6) 1.1282(3) -0.1974(6) 0.0231 1.0000 Uani .
C8 C 0.2887(6) 1.1194(3) -0.0833(6) 0.0222 1.0000 Uani .
C9 C 0.1063(6) 1.0881(4) -0.0081(6) 0.0309 1.0000 Uani .
C10 C -0.0098(6) 1.0452(3) -0.0523(6) 0.0315 1.0000 Uani .
C11 C -0.1296(6) 1.0636(3) -0.1679(6) 0.0306 1.0000 Uani .
C12 C -0.2224(6) 1.0567(3) -0.4045(6) 0.0314 1.0000 Uani .
C13 C -0.1897(6) 1.0381(4) -0.5243(6) 0.0334 1.0000 Uani .
C14 C -0.1124(6) 1.0790(3) -0.5810(6) 0.0312 1.0000 Uani .
C15 C 0.1198(6) 1.1099(3) -0.5273(6) 0.0252 1.0000 Uani .
C16 C 0.2505(6) 1.1228(3) -0.4196(6) 0.0246 1.0000 Uani .
C17 C 0.3755(6) 1.1378(3) -0.4292(7) 0.0335 1.0000 Uani .
C18 C 0.4809(7) 1.1478(4) -0.3149(8) 0.0372 1.0000 Uani .
C19 C 0.4606(6) 1.1448(3) -0.1988(7) 0.0270 1.0000 Uani .
C20 C 0.3860(7) 1.1348(4) 0.0463(6) 0.0327 1.0000 Uani .
C21 C 0.1144(8) 1.1195(4) -0.6629(7) 0.0436 1.0000 Uani .
C22 C -0.1166(6) 1.2018(3) -0.3242(6) 0.0267 1.0000 Uani .
C23 C 0.8766(7) 0.8017(3) 0.2658(8) 0.0372 1.0000 Uani .
C24 C 0.9131(7) 0.8112(3) 0.1441(7) 0.0334 1.0000 Uani .
C25 C 1.0911(8) 0.8452(5) 0.0660(7) 0.0473 1.0000 Uani .
C26 C 1.2118(9) 0.8856(4) 0.1108(9) 0.0497 1.0000 Uani .
C27 C 1.3331(7) 0.8701(4) 0.2232(8) 0.0429 1.0000 Uani .
C28 C 1.4291(6) 0.8741(4) 0.4593(7) 0.0362 1.0000 Uani .
C29 C 1.4044(8) 0.8931(5) 0.5832(8) 0.0471 1.0000 Uani .
C30 C 1.3238(7) 0.8537(3) 0.6373(8) 0.0411 1.0000 Uani .
C31 C 1.0925(7) 0.8214(4) 0.5918(7) 0.0386 1.0000 Uani .
C32 C 0.9623(7) 0.8073(3) 0.4829(7) 0.0284 1.0000 Uani .
C33 C 0.8413(8) 0.7898(4) 0.4995(9) 0.0445 1.0000 Uani .
C34 C 0.7339(8) 0.7794(4) 0.3867(9) 0.0461 1.0000 Uani .
C35 C 0.7468(6) 0.7833(3) 0.2700(7) 0.0326 1.0000 Uani .
C36 C 0.8255(8) 0.7919(5) 0.0190(8) 0.0527 1.0000 Uani .
C37 C 1.1030(10) 0.8108(5) 0.7244(8) 0.0527 1.0000 Uani .
C38 C 0.4114(8) 0.6897(4) -0.3198(8) 0.0521 1.0000 Uani .
C39 C 0.5336(10) 0.7155(4) -0.3215(8) 0.0488 1.0000 Uani .
N1 N 0.4257(5) 0.9887(3) -0.1112(5) 0.0259 1.0000 Uani .
N2 N 0.7938(5) 0.9484(3) 0.1740(5) 0.0267 1.0000 Uani .
N3 N 0.6845(5) 1.0525(3) 0.0385(5) 0.0249 1.0000 Uani .
N4 N 0.5230(5) 0.9933(3) 0.1691(5) 0.0281 1.0000 Uani .
N5 N 0.6973(5) 0.9437(3) -0.1067(5) 0.0277 1.0000 Uani .
N6 N 0.5386(5) 0.8845(3) 0.0263(5) 0.0255 1.0000 Uani .
N7 N 0.2342(5) 1.1188(2) -0.3059(5) 0.0224 1.0000 Uani .
N8 N 0.1691(5) 1.0987(3) -0.1063(5) 0.0263 1.0000 Uani .
N9 N -0.1043(5) 1.0491(3) -0.2889(5) 0.0281 1.0000 Uani .
N10 N 0.0251(4) 1.0909(3) -0.4925(5) 0.0250 1.0000 Uani .
N11 N -0.0297(6) 1.1689(3) -0.3040(6) 0.0324 1.0000 Uani .
N12 N 0.9730(6) 0.8135(3) 0.3699(6) 0.0326 1.0000 Uani .
N13 N 1.0334(6) 0.8339(3) 0.1677(6) 0.0361 1.0000 Uani .
N14 N 1.3095(6) 0.8831(3) 0.3452(6) 0.0365 1.0000 Uani .
N15 N 1.1871(5) 0.8400(3) 0.5544(6) 0.0335 1.0000 Uani .
N16 N 0.6306(10) 0.7362(4) -0.3245(9) 0.0726 1.0000 Uani .
S1 S 0.17012(16) 0.98567(9) -0.29556(17) 0.0334 1.0000 Uani .
S2 S 1.04711(17) 0.94616(9) 0.36313(18) 0.0347 1.0000 Uani .
S3 S 0.79781(17) 1.16267(9) 0.07629(19) 0.0353 1.0000 Uani .
S4 S 0.4071(2) 1.03078(12) 0.3483(2) 0.0468 1.0000 Uani .
S5 S 0.8109(2) 0.90369(11) -0.2859(2) 0.0460 1.0000 Uani .
S6 S 0.42312(18) 0.77556(9) -0.0071(2) 0.0380 1.0000 Uani .
S7 S -0.24579(16) 1.24659(9) -0.35456(19) 0.0337 1.0000 Uani .
H91 H 0.0703 1.1245 0.0115 0.0383 1.0000 Uiso R
H92 H 0.1743 1.0730 0.0680 0.0379 1.0000 Uiso R
H102 H -0.0444 1.0393 0.0182 0.0380 1.0000 Uiso R
H101 H 0.0258 1.0087 -0.0717 0.0378 1.0000 Uiso R
H112 H -0.1412 1.1053 -0.1652 0.0379 1.0000 Uiso R
H111 H -0.2128 1.0440 -0.1675 0.0379 1.0000 Uiso R
H121 H -0.2492 1.0970 -0.4125 0.0371 1.0000 Uiso R
H122 H -0.2972 1.0333 -0.3973 0.0368 1.0000 Uiso R
H131 H -0.2763 1.0315 -0.5910 0.0389 1.0000 Uiso R
H132 H -0.1381 1.0020 -0.5047 0.0392 1.0000 Uiso R
H141 H -0.1620 1.1154 -0.6022 0.0328 1.0000 Uiso R
H142 H -0.1052 1.0619 -0.6592 0.0333 1.0000 Uiso R
H171 H 0.3889 1.1411 -0.5087 0.0419 1.0000 Uiso R
H181 H 0.5673 1.1566 -0.3179 0.0431 1.0000 Uiso R
H191 H 0.5301 1.1535 -0.1232 0.0308 1.0000 Uiso R
H202 H 0.3405 1.1311 0.1089 0.0480 1.0000 Uiso R
H201 H 0.4164 1.1740 0.0441 0.0481 1.0000 Uiso R
H203 H 0.4623 1.1090 0.0672 0.0482 1.0000 Uiso R
H213 H 0.0221 1.1244 -0.7166 0.0631 1.0000 Uiso R
H211 H 0.1657 1.1535 -0.6659 0.0631 1.0000 Uiso R
H212 H 0.1539 1.0868 -0.6911 0.0631 1.0000 Uiso R
H251 H 1.0227 0.8636 -0.0053 0.0568 1.0000 Uiso R
H252 H 1.1185 0.8089 0.0371 0.0570 1.0000 Uiso R
H261 H 1.1763 0.9220 0.1317 0.0650 1.0000 Uiso R
H262 H 1.2448 0.8916 0.0386 0.0649 1.0000 Uiso R
H272 H 1.4120 0.8921 0.2202 0.0571 1.0000 Uiso R
H271 H 1.3520 0.8288 0.2202 0.0570 1.0000 Uiso R
H282 H 1.5039 0.8968 0.4500 0.0451 1.0000 Uiso R
H281 H 1.4533 0.8332 0.4647 0.0450 1.0000 Uiso R
H291 H 1.4927 0.8987 0.6497 0.0520 1.0000 Uiso R
H292 H 1.3558 0.9301 0.5655 0.0521 1.0000 Uiso R
H301 H 1.3167 0.8720 0.7140 0.0473 1.0000 Uiso R
H302 H 1.3743 0.8176 0.6610 0.0471 1.0000 Uiso R
H331 H 0.8343 0.7846 0.5814 0.0610 1.0000 Uiso R
H341 H 0.6481 0.7700 0.3929 0.0559 1.0000 Uiso R
H351 H 0.6759 0.7741 0.1960 0.0380 1.0000 Uiso R
H363 H 0.8800 0.7897 -0.0371 0.0731 1.0000 Uiso R
H361 H 0.7543 0.8199 -0.0128 0.0731 1.0000 Uiso R
H362 H 0.7876 0.7544 0.0263 0.0731 1.0000 Uiso R
H371 H 1.1832 0.7888 0.7642 0.0770 1.0000 Uiso R
H372 H 1.1073 0.8467 0.7689 0.0770 1.0000 Uiso R
H373 H 1.0243 0.7891 0.7249 0.0768 1.0000 Uiso R
H9 H -0.0867 1.0111 -0.2844 0.0399 1.0000 Uiso R
H14 H 1.2926 0.9214 0.3432 0.0551 1.0000 Uiso R
H381 H 0.4215 0.6483 -0.3100 0.0750 1.0000 Uiso R
H382 H 0.3382 0.6970 -0.3981 0.0748 1.0000 Uiso R
H383 H 0.3835 0.7040 -0.2504 0.0751 1.0000 Uiso R

loop_
_atom_site_aniso_label
_atom_site_aniso_U_11
_atom_site_aniso_U_22
_atom_site_aniso_U_33
_atom_site_aniso_U_23
_atom_site_aniso_U_13
_atom_site_aniso_U_12
Mo1 0.01536(17) 0.0180(2) 0.02231(19) 0.0009(2) 0.00269(14) 0.00116(18)
Ni1 0.0160(3) 0.0272(5) 0.0240(4) -0.0004(3) 0.0053(3) -0.0011(3)
Ni2 0.0165(3) 0.0253(4) 0.0335(4) 0.0057(4) 0.0063(3) 0.0011(3)
C1 0.017(2) 0.016(3) 0.027(3) -0.002(2) 0.000(2) 0.003(2)
C2 0.020(3) 0.015(3) 0.023(3) -0.006(2) 0.004(2) 0.001(2)
C3 0.019(2) 0.032(4) 0.017(3) 0.002(3) 0.003(2) 0.004(3)
C4 0.024(3) 0.031(4) 0.025(3) -0.002(3) 0.007(2) -0.002(3)
C5 0.017(2) 0.025(3) 0.034(3) -0.002(3) 0.004(2) 0.000(2)
C6 0.017(2) 0.022(3) 0.030(3) 0.001(3) -0.002(2) 0.002(2)
C7 0.027(3) 0.015(3) 0.023(3) -0.006(2) 0.003(2) -0.001(2)
C8 0.023(3) 0.013(3) 0.027(3) -0.004(3) 0.004(2) 0.005(2)
C9 0.030(3) 0.037(4) 0.028(3) -0.003(3) 0.013(2) 0.000(3)
C10 0.029(3) 0.038(4) 0.030(3) 0.007(3) 0.013(3) 0.002(3)
C11 0.029(3) 0.033(4) 0.030(3) -0.001(3) 0.011(2) -0.002(3)
C12 0.017(3) 0.040(4) 0.036(4) -0.006(3) 0.006(2) 0.000(3)
C13 0.022(3) 0.041(4) 0.030(3) -0.010(3) -0.001(2) -0.003(3)
C14 0.020(3) 0.041(4) 0.025(3) 0.004(3) -0.004(2) 0.001(3)
C15 0.028(3) 0.029(4) 0.014(3) -0.001(2) 0.001(2) 0.005(3)
C16 0.020(3) 0.025(3) 0.029(3) 0.005(3) 0.009(2) 0.002(2)
C17 0.025(3) 0.038(4) 0.041(4) 0.004(3) 0.015(3) 0.002(3)
C18 0.022(3) 0.038(4) 0.051(4) 0.003(4) 0.011(3) -0.002(3)
C19 0.016(2) 0.025(3) 0.035(3) -0.002(3) 0.001(2) -0.004(2)
C20 0.027(3) 0.040(4) 0.024(3) -0.004(3) -0.001(2) 0.002(3)
C21 0.039(4) 0.064(6) 0.029(4) 0.004(4) 0.011(3) 0.009(4)
C22 0.030(3) 0.023(3) 0.027(3) -0.005(3) 0.009(2) -0.009(3)
C23 0.027(3) 0.020(3) 0.050(4) -0.006(3) -0.008(3) 0.008(3)
C24 0.035(3) 0.026(4) 0.037(4) -0.003(3) 0.008(3) 0.007(3)
C25 0.045(4) 0.078(7) 0.021(3) -0.011(4) 0.014(3) -0.013(4)
C26 0.054(5) 0.051(6) 0.052(5) -0.003(4) 0.028(4) 0.004(4)
C27 0.041(4) 0.051(5) 0.047(4) -0.009(4) 0.029(3) -0.012(4)
C28 0.020(3) 0.049(5) 0.036(4) -0.016(3) 0.005(3) -0.010(3)
C29 0.029(4) 0.061(6) 0.046(5) -0.015(5) 0.004(3) -0.005(4)
C30 0.031(3) 0.028(4) 0.060(5) 0.004(4) 0.007(3) 0.007(3)
C31 0.037(4) 0.037(4) 0.039(4) -0.007(3) 0.009(3) 0.006(3)
C32 0.032(3) 0.023(3) 0.032(3) 0.005(3) 0.012(3) 0.006(3)
C33 0.047(4) 0.041(5) 0.050(5) 0.002(4) 0.023(4) 0.001(4)
C34 0.030(4) 0.035(4) 0.075(6) 0.006(4) 0.020(4) 0.000(3)
C35 0.022(3) 0.028(4) 0.038(4) -0.001(3) -0.004(3) 0.000(3)
C36 0.038(4) 0.061(7) 0.047(5) -0.007(5) -0.003(4) -0.004(4)
C37 0.055(5) 0.062(7) 0.035(4) 0.017(4) 0.005(4) 0.013(5)
C38 0.050(4) 0.055(6) 0.042(4) 0.017(4) 0.002(4) 0.005(4)
C39 0.071(6) 0.034(4) 0.050(5) 0.000(4) 0.032(4) 0.005(4)
N1 0.026(2) 0.022(3) 0.029(3) -0.001(2) 0.007(2) 0.000(2)
N2 0.023(2) 0.023(3) 0.033(3) 0.001(2) 0.008(2) 0.007(2)
N3 0.022(2) 0.026(3) 0.025(3) 0.000(2) 0.0040(19) 0.003(2)
N4 0.022(2) 0.032(3) 0.028(3) 0.001(2) 0.004(2) -0.001(2)
N5 0.023(2) 0.026(3) 0.034(3) -0.004(3) 0.008(2) 0.000(2)
N6 0.019(2) 0.022(3) 0.035(3) 0.006(2) 0.007(2) 0.005(2)
N7 0.016(2) 0.024(3) 0.023(2) -0.001(2) 0.0025(18) 0.0025(19)
N8 0.026(2) 0.027(3) 0.025(2) -0.001(2) 0.0077(19) -0.002(2)
N9 0.018(2) 0.030(3) 0.036(3) -0.004(3) 0.009(2) -0.001(2)
N10 0.018(2) 0.027(3) 0.026(3) -0.003(2) 0.0010(18) 0.001(2)
N11 0.026(3) 0.034(4) 0.036(3) 0.000(3) 0.009(2) -0.002(3)
N12 0.028(3) 0.029(3) 0.039(3) -0.002(3) 0.008(2) 0.001(2)
N13 0.035(3) 0.035(4) 0.036(3) 0.000(3) 0.009(2) 0.001(3)
N14 0.028(3) 0.038(4) 0.040(3) 0.000(3) 0.006(2) 0.001(3)
N15 0.027(3) 0.035(4) 0.033(3) -0.008(3) 0.003(2) 0.006(3)
N16 0.087(6) 0.056(6) 0.091(6) -0.007(5) 0.051(5) -0.007(5)
S1 0.0219(7) 0.0310(10) 0.0367(9) -0.0069(8) -0.0054(6) 0.0044(6)
S2 0.0235(7) 0.0281(9) 0.0388(9) -0.0058(8) -0.0089(7) 0.0042(7)
S3 0.0304(8) 0.0192(8) 0.0476(10) -0.0017(8) 0.0007(7) -0.0020(7)
S4 0.0464(11) 0.0555(15) 0.0468(12) -0.0093(11) 0.0266(10) 0.0060(10)
S5 0.0542(12) 0.0426(12) 0.0528(12) -0.0130(10) 0.0333(10) -0.0005(10)
S6 0.0311(8) 0.0226(9) 0.0493(11) 0.0043(8) -0.0019(8) -0.0065(7)
S7 0.0230(7) 0.0247(9) 0.0531(10) -0.0046(8) 0.0120(7) -0.0028(6)

loop_
_atom_type_symbol
_atom_type_scat_dispersion_real
_atom_type_scat_dispersion_imag
_atom_type_scat_Cromer_Mann_a1
_atom_type_scat_Cromer_Mann_b1
_atom_type_scat_Cromer_Mann_a2
_atom_type_scat_Cromer_Mann_b2
_atom_type_scat_Cromer_Mann_a3
_atom_type_scat_Cromer_Mann_b3
_atom_type_scat_Cromer_Mann_a4
_atom_type_scat_Cromer_Mann_b4
_atom_type_scat_Cromer_Mann_c
_atom_type_scat_source
C 0.0033 0.0016 2.3100 20.8439 1.0200 10.2075 1.5886 0.5687 0.8650 51.6512 0.2156 'International Tables Vol C 4.2.6.8 and 6.1.1.4'
H 0.0000 0.0000 0.4930 10.5109 0.3229 26.1257 0.1402 3.1424 0.0408 57.7998 0.0030 'International Tables Vol C 4.2.6.8 and 6.1.1.4'
N 0.0061 0.0033 12.2126 0.0057 3.1322 9.8933 2.0125 28.9975 1.1663 0.5826 -11.5290 'International Tables Vol C 4.2.6.8 and 6.1.1.4'
O 0.0106 0.0060 3.0485 13.2771 2.2868 5.7011 1.5463 0.3239 0.8670 32.9089 0.2508 'International Tables Vol C 4.2.6.8 and 6.1.1.4'
S 0.1246 0.1234 6.9053 1.4679 5.2034 22.2151 1.4379 0.2536 1.5863 56.1720 0.8669 'International Tables Vol C 4.2.6.8 and 6.1.1.4'
Ni 0.3393 1.1124 12.8376 3.8785 7.2920 0.2565 4.4438 12.1763 2.3800 66.3421 1.0341 'International Tables Vol C 4.2.6.8 and 6.1.1.4'
Mo -1.6832 0.6857 3.7025 0.2772 17.2356 1.0958 12.8876 11.0040 3.7429 61.6584 4.3875 'International Tables Vol C 4.2.6.8 and 6.1.1.4'

loop_
_geom_angle_atom_site_label_1
_geom_angle_site_symmetry_1
_geom_angle_atom_site_label_2
_geom_angle_atom_site_label_3
_geom_angle
_geom_angle_publ_flag
N1 . Mo1 N2 179.2(2) yes
N1 . Mo1 N3 93.6(2) yes
N2 . Mo1 N3 87.0(2) yes
N1 . Mo1 N4 88.5(2) yes
N2 . Mo1 N4 90.9(2) yes
N3 . Mo1 N4 87.7(2) yes
N1 . Mo1 N5 91.4(2) yes
N2 . Mo1 N5 89.2(2) yes
N3 . Mo1 N5 92.8(2) yes
N4 . Mo1 N5 179.5(3) yes
N1 . Mo1 N6 87.2(2) yes
N2 . Mo1 N6 92.3(2) yes
N3 . Mo1 N6 179.1(2) yes
N4 . Mo1 N6 91.8(2) yes
N5 . Mo1 N6 87.7(2) yes
N7 . Ni1 N8 79.5(2) yes
N7 . Ni1 N9 173.6(2) yes
N8 . Ni1 N9 101.1(2) yes
N7 . Ni1 N10 78.9(2) yes
N8 . Ni1 N10 158.3(2) yes
N9 . Ni1 N10 100.5(2) yes
N7 . Ni1 N11 95.8(2) yes
N8 . Ni1 N11 91.6(2) yes
N9 . Ni1 N11 90.5(2) yes
N10 . Ni1 N11 90.6(2) yes
N7 . Ni1 S1 86.14(17) yes
N8 . Ni1 S1 90.61(17) yes
N9 . Ni1 S1 87.48(18) yes
N10 . Ni1 S1 87.96(17) yes
N11 . Ni1 S1 177.28(16) yes
S7 2_645 Ni2 N12 93.62(19) yes
S7 2_645 Ni2 N13 88.9(2) yes
N12 . Ni2 N13 80.4(3) yes
S7 2_645 Ni2 N14 90.3(2) yes
N12 . Ni2 N14 175.5(3) yes
N13 . Ni2 N14 101.9(3) yes
S7 2_645 Ni2 N15 89.72(19) yes
N12 . Ni2 N15 78.2(2) yes
N13 . Ni2 N15 158.5(2) yes
N14 . Ni2 N15 99.6(2) yes
S7 2_645 Ni2 S2 176.46(6) yes
N12 . Ni2 S2 88.95(19) yes
N13 . Ni2 S2 93.9(2) yes
N14 . Ni2 S2 87.1(2) yes
N15 . Ni2 S2 88.41(19) yes
N1 . C1 S1 178.2(6) yes
N2 . C2 S2 177.8(6) yes
N3 . C3 S3 177.8(6) yes
N4 . C4 S4 178.9(7) yes
N5 . C5 S5 178.5(6) yes
N6 . C6 S6 179.2(7) yes
C8 . C7 C19 127.2(6) yes
C8 . C7 N7 112.9(5) yes
C19 . C7 N7 119.9(6) yes
C7 . C8 C20 118.6(5) yes
C7 . C8 N8 115.4(6) yes
C20 . C8 N8 126.0(6) yes
C10 . C9 N8 111.9(5) yes
C10 . C9 H91 108.3 no
N8 . C9 H91 108.6 no
C10 . C9 H92 108.9 no
N8 . C9 H92 109.2 no
H91 . C9 H92 110.0 no
C9 . C10 C11 115.8(6) yes
C9 . C10 H102 107.3 no
C11 . C10 H102 107.2 no
C9 . C10 H101 108.6 no
C11 . C10 H101 108.9 no
H102 . C10 H101 108.8 no
C10 . C11 N9 110.8(5) yes
C10 . C11 H112 109.0 no
N9 . C11 H112 108.2 no
C10 . C11 H111 110.6 no
N9 . C11 H111 108.5 no
H112 . C11 H111 109.8 no
C13 . C12 N9 111.1(5) yes
C13 . C12 H121 109.3 no
N9 . C12 H121 109.3 no
C13 . C12 H122 108.7 no
N9 . C12 H122 109.1 no
H121 . C12 H122 109.3 no
C12 . C13 C14 118.8(7) yes
C12 . C13 H131 106.7 no
C14 . C13 H131 105.8 no
C12 . C13 H132 108.0 no
C14 . C13 H132 107.5 no
H131 . C13 H132 109.9 no
C13 . C14 N10 112.1(5) yes
C13 . C14 H141 109.3 no
N10 . C14 H141 108.8 no
C13 . C14 H142 108.7 no
N10 . C14 H142 109.0 no
H141 . C14 H142 108.9 no
C16 . C15 C21 119.2(6) yes
C16 . C15 N10 115.1(5) yes
C21 . C15 N10 125.7(6) yes
C15 . C16 C17 128.0(6) yes
C15 . C16 N7 111.8(5) yes
C17 . C16 N7 120.2(6) yes
C16 . C17 C18 117.0(7) yes
C16 . C17 H171 121.5 no
C18 . C17 H171 121.5 no
C17 . C18 C19 121.7(6) yes
C17 . C18 H181 119.1 no
C19 . C18 H181 119.2 no
C7 . C19 C18 117.6(6) yes
C7 . C19 H191 121.0 no
C18 . C19 H191 121.3 no
C8 . C20 H202 109.1 no
C8 . C20 H201 108.9 no
H202 . C20 H201 110.1 no
C8 . C20 H203 109.4 no
H202 . C20 H203 109.6 no
H201 . C20 H203 109.8 no
C15 . C21 H213 110.0 no
C15 . C21 H211 108.4 no
H213 . C21 H211 109.8 no
C15 . C21 H212 109.2 no
H213 . C21 H212 110.0 no
H211 . C21 H212 109.5 no
N11 . C22 S7 177.5(6) yes
C24 . C23 C35 125.3(6) yes
C24 . C23 N12 114.3(7) yes
C35 . C23 N12 120.3(8) yes
C23 . C24 C36 122.2(7) yes
C23 . C24 N13 112.3(6) yes
C36 . C24 N13 125.3(7) yes
C26 . C25 N13 111.3(6) yes
C26 . C25 H251 107.9 no
N13 . C25 H251 109.0 no
C26 . C25 H252 109.9 no
N13 . C25 H252 109.5 no
H251 . C25 H252 109.2 no
C25 . C26 C27 120.7(8) yes
C25 . C26 H261 105.7 no
C27 . C26 H261 107.0 no
C25 . C26 H262 107.2 no
C27 . C26 H262 106.6 no
H261 . C26 H262 109.3 no
C26 . C27 N14 111.2(6) yes
C26 . C27 H272 109.8 no
N14 . C27 H272 108.3 no
C26 . C27 H271 109.3 no
N14 . C27 H271 108.9 no
H272 . C27 H271 109.3 no
C29 . C28 N14 112.6(6) yes
C29 . C28 H282 108.1 no
N14 . C28 H282 108.5 no
C29 . C28 H281 109.7 no
N14 . C28 H281 108.6 no
H282 . C28 H281 109.3 no
C28 . C29 C30 117.4(8) yes
C28 . C29 H291 108.5 no
C30 . C29 H291 107.1 no
C28 . C29 H292 107.3 no
C30 . C29 H292 107.0 no
H291 . C29 H292 109.4 no
C29 . C30 N15 116.4(7) yes
C29 . C30 H301 107.1 no
N15 . C30 H301 107.9 no
C29 . C30 H302 107.9 no
N15 . C30 H302 108.3 no
H301 . C30 H302 109.0 no
C32 . C31 C37 120.9(7) yes
C32 . C31 N15 113.8(6) yes
C37 . C31 N15 125.2(7) yes
C31 . C32 C33 124.7(7) yes
C31 . C32 N12 113.7(6) yes
C33 . C32 N12 121.6(7) yes
C32 . C33 C34 115.4(7) yes
C32 . C33 H331 121.4 no
C34 . C33 H331 123.1 no
C33 . C34 C35 123.0(7) yes
C33 . C34 H341 118.5 no
C35 . C34 H341 118.5 no
C23 . C35 C34 116.1(7) yes
C23 . C35 H351 121.9 no
C34 . C35 H351 122.0 no
C24 . C36 H363 107.9 no
C24 . C36 H361 108.1 no
H363 . C36 H361 110.1 no
C24 . C36 H362 110.1 no
H363 . C36 H362 110.2 no
H361 . C36 H362 110.4 no
C31 . C37 H371 108.8 no
C31 . C37 H372 110.2 no
H371 . C37 H372 109.8 no
C31 . C37 H373 108.0 no
H371 . C37 H373 109.7 no
H372 . C37 H373 110.3 no
C39 . C38 H381 110.9 no
C39 . C38 H382 111.5 no
H381 . C38 H382 107.4 no
C39 . C38 H383 111.8 no
H381 . C38 H383 107.6 no
H382 . C38 H383 107.4 no
C38 . C39 N16 179.2(11) yes
Mo1 . N1 C1 166.5(6) yes
Mo1 . N2 C2 168.6(6) yes
Mo1 . N3 C3 172.6(5) yes
Mo1 . N4 C4 178.0(6) yes
Mo1 . N5 C5 175.9(6) yes
Mo1 . N6 C6 173.5(5) yes
C16 . N7 C7 123.5(5) yes
C16 . N7 Ni1 118.4(4) yes
C7 . N7 Ni1 117.7(4) yes
C9 . N8 C8 123.9(6) yes
C9 . N8 Ni1 121.7(4) yes
C8 . N8 Ni1 114.2(4) yes
C11 . N9 C12 114.4(5) yes
C11 . N9 Ni1 110.4(4) yes
C12 . N9 Ni1 113.8(4) yes
C11 . N9 H9 105.3 no
C12 . N9 H9 105.4 no
Ni1 . N9 H9 106.7 no
C14 . N10 C15 123.7(5) yes
C14 . N10 Ni1 120.4(4) yes
C15 . N10 Ni1 115.2(4) yes
Ni1 . N11 C22 157.8(5) yes
C32 . N12 C23 123.5(7) yes
C32 . N12 Ni2 119.1(5) yes
C23 . N12 Ni2 117.3(6) yes
C25 . N13 C24 121.8(6) yes
C25 . N13 Ni2 122.6(5) yes
C24 . N13 Ni2 115.4(5) yes
C27 . N14 C28 114.1(6) yes
C27 . N14 Ni2 111.4(5) yes
C28 . N14 Ni2 114.2(5) yes
C27 . N14 H14 105.5 no
C28 . N14 H14 105.3 no
Ni2 . N14 H14 105.4 no
C30 . N15 Ni2 119.7(5) yes
C30 . N15 C31 125.2(7) yes
Ni2 . N15 C31 114.9(5) yes
Ni1 . S1 C1 105.8(2) yes
Ni2 . S2 C2 104.6(2) yes
Ni2 2_655 S7 C22 103.9(2) yes

loop_
_geom_bond_atom_site_label_1
_geom_bond_atom_site_label_2
_geom_bond_site_symmetry_2
_geom_bond_distance
_geom_bond_publ_flag
Mo1 N1 . 2.095(5) yes
Mo1 N2 . 2.086(5) yes
Mo1 N3 . 2.066(6) yes
Mo1 N4 . 2.086(6) yes
Mo1 N5 . 2.075(6) yes
Mo1 N6 . 2.076(6) yes
Ni1 N7 . 1.933(5) yes
Ni1 N8 . 2.039(5) yes
Ni1 N9 . 1.989(5) yes
Ni1 N10 . 2.057(5) yes
Ni1 N11 . 2.072(7) yes
Ni1 S1 . 2.619(2) yes
Ni2 S7 2_645 2.519(2) yes
Ni2 N12 . 1.933(6) yes
Ni2 N13 . 2.004(6) yes
Ni2 N14 . 1.996(6) yes
Ni2 N15 . 2.099(6) yes
Ni2 S2 . 2.534(2) yes
C1 N1 . 1.136(7) yes
C1 S1 . 1.628(6) yes
C2 N2 . 1.154(7) yes
C2 S2 . 1.616(6) yes
C3 N3 . 1.160(9) yes
C3 S3 . 1.612(8) yes
C4 N4 . 1.153(8) yes
C4 S4 . 1.606(7) yes
C5 N5 . 1.148(8) yes
C5 S5 . 1.613(7) yes
C6 N6 . 1.134(9) yes
C6 S6 . 1.619(8) yes
C7 C8 . 1.479(9) yes
C7 C19 . 1.388(8) yes
C7 N7 . 1.311(7) yes
C8 C20 . 1.496(9) yes
C8 N8 . 1.275(8) yes
C9 C10 . 1.511(10) yes
C9 N8 . 1.450(8) yes
C9 H91 . 0.971 no
C9 H92 . 0.967 no
C10 C11 . 1.520(9) yes
C10 H102 . 0.964 no
C10 H101 . 0.969 no
C11 N9 . 1.476(9) yes
C11 H112 . 0.971 no
C11 H111 . 0.973 no
C12 C13 . 1.525(9) yes
C12 N9 . 1.460(8) yes
C12 H121 . 0.966 no
C12 H122 . 0.969 no
C13 C14 . 1.497(10) yes
C13 H131 . 0.969 no
C13 H132 . 0.974 no
C14 N10 . 1.467(7) yes
C14 H141 . 0.972 no
C14 H142 . 0.971 no
C15 C16 . 1.511(8) yes
C15 C21 . 1.491(9) yes
C15 N10 . 1.244(8) yes
C16 C17 . 1.377(8) yes
C16 N7 . 1.318(8) yes
C17 C18 . 1.390(10) yes
C17 H171 . 0.932 no
C18 C19 . 1.361(10) yes
C18 H181 . 0.929 no
C19 H191 . 0.928 no
C20 H202 . 0.957 no
C20 H201 . 0.960 no
C20 H203 . 0.955 no
C21 H213 . 0.954 no
C21 H211 . 0.954 no
C21 H212 . 0.955 no
C22 N11 . 1.142(9) yes
C22 S7 . 1.637(7) yes
C23 C24 . 1.520(12) yes
C23 C35 . 1.425(10) yes
C23 N12 . 1.280(9) yes
C24 C36 . 1.451(10) yes
C24 N13 . 1.298(9) yes
C25 C26 . 1.507(12) yes
C25 N13 . 1.453(9) yes
C25 H251 . 0.967 no
C25 H252 . 0.970 no
C26 C27 . 1.492(12) yes
C26 H261 . 0.973 no
C26 H262 . 0.971 no
C27 N14 . 1.471(10) yes
C27 H272 . 0.972 no
C27 H271 . 0.973 no
C28 C29 . 1.530(11) yes
C28 N14 . 1.464(9) yes
C28 H282 . 0.968 no
C28 H281 . 0.972 no
C29 C30 . 1.483(12) yes
C29 H291 . 0.976 no
C29 H292 . 0.977 no
C30 N15 . 1.448(9) yes
C30 H301 . 0.967 no
C30 H302 . 0.972 no
C31 C32 . 1.521(10) yes
C31 C37 . 1.448(11) yes
C31 N15 . 1.255(10) yes
C32 C33 . 1.383(10) yes
C32 N12 . 1.291(9) yes
C33 C34 . 1.392(12) yes
C33 H331 . 0.935 no
C34 C35 . 1.336(12) yes
C34 H341 . 0.939 no
C35 H351 . 0.927 no
C36 H363 . 0.963 no
C36 H361 . 0.956 no
C36 H362 . 0.963 no
C37 H371 . 0.951 no
C37 H372 . 0.955 no
C37 H373 . 0.958 no
C38 C39 . 1.404(12) yes
C38 H381 . 0.960 no
C38 H382 . 0.960 no
C38 H383 . 0.958 no
C39 N16 . 1.123(11) yes
N9 H9 . 0.893 no
N14 H14 . 0.897 no
